data_4307421
loop_
_publ_author_name
'Lingyun Cao'
'Michael C. Jennings'
'Richard J. Puddephatt'

_publ_section_title
;
Amine-Amide Equilibrium in Gold(III) Complexes and a Gold(III)-Gold(I)
Aurophilic Bond
;
_journal_name_full 'Inorganic Chemistry'
_journal_page_first 1361
_journal_page_last 1368
_journal_paper_doi 10.1021/ic061911y
_journal_volume 46
_journal_year 2007
_chemical_formula_sum 'C19 H21 Au Cl5 N3'
_chemical_formula_weight 665.60
_chemical_name_systematic
; 
 ? 
;
_space_group_IT_number 62
_symmetry_cell_setting orthorhombic
_symmetry_space_group_name_Hall '-P 2ac 2n'
_symmetry_space_group_name_H-M 'P n m a'
_atom_sites_solution_hydrogens geom
_atom_sites_solution_primary Patterson
_atom_sites_solution_secondary difmap
_audit_creation_method SHELXL-97
_cell_angle_alpha 90.00
_cell_angle_beta 90.00
_cell_angle_gamma 90.00
_cell_formula_units_Z 4
_cell_length_a 13.5338(3)
_cell_length_b 7.7333(2)
_cell_length_c 21.7974(6)
_cell_measurement_temperature 150(2)
_cell_volume 2281.34(10)
_computing_cell_refinement 'Nonius DENZO'
_computing_data_collection 'Nonius COLLECT'
_computing_data_reduction 'Nonius DENZO'
_computing_molecular_graphics 'Bruker SHELXTL'
_computing_publication_material 'Bruker SHELXTL'
_computing_structure_refinement 'SHELXL-97 (Sheldrick, 1997)'
_computing_structure_solution 'SHELXS-97 (Sheldrick, 1990)'
_diffrn_ambient_temperature 150(2)
_diffrn_measured_fraction_theta_full 0.999
_diffrn_measured_fraction_theta_max 0.999
_diffrn_measurement_device_type 'Nonius Kappa-CCD'
_diffrn_measurement_method 'phi/omega scans'
_diffrn_radiation_monochromator graphite
_diffrn_radiation_source 'fine-focus sealed tube'
_diffrn_radiation_type MoK\a
_diffrn_radiation_wavelength 0.71073
_diffrn_reflns_av_R_equivalents 0.063
_diffrn_reflns_av_sigmaI/netI 0.0366
_diffrn_reflns_limit_h_max 19
_diffrn_reflns_limit_h_min -18
_diffrn_reflns_limit_k_max 10
_diffrn_reflns_limit_k_min -10
_diffrn_reflns_limit_l_max 30
_diffrn_reflns_limit_l_min -30
_diffrn_reflns_number 28430
_diffrn_reflns_theta_full 30.05
_diffrn_reflns_theta_max 30.05
_diffrn_reflns_theta_min 2.79
_exptl_absorpt_coefficient_mu 7.045
_exptl_absorpt_correction_T_max 0.1749
_exptl_absorpt_correction_T_min 0.1749
_exptl_absorpt_correction_type integration
_exptl_crystal_colour yellow
_exptl_crystal_density_diffrn 1.938
_exptl_crystal_density_method 'not measured'
_exptl_crystal_description prism
_exptl_crystal_F_000 1280
_exptl_crystal_size_max 0.38
_exptl_crystal_size_mid 0.38
_exptl_crystal_size_min 0.38
_refine_diff_density_max 1.783
_refine_diff_density_min -1.765
_refine_diff_density_rms 0.179
_refine_ls_extinction_method none
_refine_ls_goodness_of_fit_ref 1.076
_refine_ls_hydrogen_treatment mixed
_refine_ls_matrix_type full
_refine_ls_number_parameters 196
_refine_ls_number_reflns 3566
_refine_ls_number_restraints 0
_refine_ls_restrained_S_all 1.076
_refine_ls_R_factor_all 0.0583
_refine_ls_R_factor_gt 0.0421
_refine_ls_shift/su_max 0.001
_refine_ls_shift/su_mean 0.000
_refine_ls_structure_factor_coef Fsqd
_refine_ls_weighting_details 'calc w=1/[\s^2^(Fo^2^)+(0.0314P)^2^+16.0270P] where P=(Fo^2^+2Fc^2^)/3'
_refine_ls_weighting_scheme calc
_refine_ls_wR_factor_gt 0.0909
_refine_ls_wR_factor_ref 0.0962
_reflns_number_gt 2864
_reflns_number_total 3566
_reflns_threshold_expression >2sigma(I)
_cod_data_source_file ic061911ysi20061006_041022_1.cif
_cod_data_source_block complex_2a
_cod_depositor_comments
;
The following automatic conversions were performed:
'_symmetry_cell_setting' value 'Orthorhombic' changed to 'orthorhombic'
according to '/home/saulius/struct/CIF-dictionaries/cif_core.dic'
dictionary named 'cif_core.dic' version 2.4.1 from 2010-06-29.

Automatic conversion script
Id: cif_fix_enum 1527 2010-12-29 10:47:43Z saulius 
;
_cod_database_code 4307421

loop_
_symmetry_equiv_pos_as_xyz
'x, y, z'
'-x+1/2, -y, z+1/2'
'-x, y+1/2, -z'
'x+1/2, -y+1/2, -z+1/2'
'-x, -y, -z'
'x-1/2, y, -z-1/2'
'x, -y-1/2, z'
'-x-1/2, y-1/2, z-1/2'

loop_
_atom_site_label
_atom_site_type_symbol
_atom_site_fract_x
_atom_site_fract_y
_atom_site_fract_z
_atom_site_U_iso_or_equiv
_atom_site_adp_type
_atom_site_occupancy
_atom_site_symmetry_multiplicity
_atom_site_calc_flag
_atom_site_refinement_flags
_atom_site_disorder_assembly
_atom_site_disorder_group
Au Au 0.06953(2) 0.7500 0.805984(13) 0.02452(9) Uani 1 2 d S . .
Cl Cl 0.44638(15) 0.7500 0.92669(10) 0.0470(6) Uani 1 2 d S . .
Cl1 Cl -0.08868(18) 0.7500 0.83902(13) 0.0684(9) Uani 1 2 d S . .
Cl2 Cl 0.0744(2) 1.0409(2) 0.80785(10) 0.0833(9) Uani 1 1 d . . .
Cl3 Cl 0.22474(19) 0.7500 0.76759(14) 0.0643(8) Uani 1 2 d S . .
N1 N 0.2009(6) 0.9054(12) 0.4923(4) 0.0262(18) Uani 0.50 1 d P A -1
C11 C 0.3070(7) 0.9252(15) 0.4756(5) 0.030(2) Uani 0.50 1 d P A -1
H11A H 0.3147 0.9096 0.4308 0.036 Uiso 0.50 1 calc PR A -1
H11B H 0.3461 0.8344 0.4965 0.036 Uiso 0.50 1 calc PR A -1
C12 C 0.3461(7) 1.1022(15) 0.4939(4) 0.031(3) Uani 0.50 1 d PG A -1
C13 C 0.3943(7) 1.1273(10) 0.5495(3) 0.035(3) Uani 0.50 1 d PG A -1
H13A H 0.4047 1.0324 0.5764 0.042 Uiso 0.50 1 calc PR A -1
C14 C 0.4271(6) 1.2913(12) 0.5658(3) 0.038(4) Uani 0.50 1 d PG A -1
H14A H 0.4600 1.3085 0.6038 0.046 Uiso 0.50 1 calc PR A -1
C15 C 0.4118(8) 1.4302(11) 0.5265(4) 0.044(4) Uani 0.50 1 d PG A -1
H15A H 0.4342 1.5423 0.5376 0.053 Uiso 0.50 1 calc PR A -1
C16 C 0.3636(7) 1.4051(16) 0.4709(4) 0.037(3) Uani 0.50 1 d PG A -1
H16A H 0.3531 1.5001 0.4440 0.045 Uiso 0.50 1 calc PR A -1
C17 C 0.3308(5) 1.241(2) 0.4546(3) 0.032(2) Uani 0.50 1 d PG A -1
H17A H 0.2978 1.2240 0.4166 0.038 Uiso 0.50 1 calc PR A -1
C21 C 0.1877(8) 0.8942(14) 0.5591(5) 0.029(2) Uani 0.50 1 d P A -1
H21A H 0.2472 0.8396 0.5770 0.035 Uiso 0.50 1 calc PR A -1
H21B H 0.1308 0.8175 0.5677 0.035 Uiso 0.50 1 calc PR A -1
C22 C 0.1706(5) 1.0640(7) 0.5904(3) 0.030(2) Uani 0.50 1 d PG A -1
N23 N 0.1342(5) 1.1947(8) 0.5529(2) 0.028(2) Uani 0.50 1 d PG A -1
H23A H 0.1255 1.1757 0.5135 0.033 Uiso 0.50 1 calc PR A -1
C24 C 0.1115(5) 1.3554(8) 0.5777(3) 0.031(2) Uani 0.50 1 d PG A -1
H24A H 0.0866 1.4448 0.5521 0.037 Uiso 0.50 1 calc PR A -1
C25 C 0.1252(6) 1.3855(10) 0.6400(3) 0.044(3) Uani 0.50 1 d PG A -1
H25A H 0.1097 1.4953 0.6570 0.053 Uiso 0.50 1 calc PR A -1
C26 C 0.1617(6) 1.2548(13) 0.6775(2) 0.041(2) Uani 1 2 d SG A -1
H26A H 0.1711 1.2753 0.7201 0.049 Uiso 0.50 1 calc PR A -1
C27 C 0.1844(6) 1.0940(11) 0.6527(3) 0.039(3) Uani 0.50 1 d PG A -1
H27A H 0.2093 1.0047 0.6783 0.047 Uiso 0.50 1 calc PR A -1
C31 C 0.1599(7) 0.759(11) 0.4627(4) 0.027(5) Uani 0.50 1 d P A -1
H31A H 0.0934 0.7386 0.4801 0.033 Uiso 0.50 1 calc PR A -1
H31B H 0.2012 0.6576 0.4729 0.033 Uiso 0.50 1 calc PR A -1
C32 C 0.1505(5) 0.7692(10) 0.3950(2) 0.030(2) Uani 0.50 1 d PG A -1
N33 N 0.1210(5) 0.9317(9) 0.3748(3) 0.030(2) Uani 0.50 1 d PG A -1
H33A H 0.1129 1.0164 0.4013 0.037 Uiso 0.50 1 calc PR A -1
C34 C 0.1043(5) 0.9604(9) 0.3127(3) 0.037(3) Uani 0.50 1 d PG A -1
H34A H 0.0841 1.0715 0.2988 0.044 Uiso 0.50 1 calc PR A -1
C35 C 0.1171(6) 0.8267(11) 0.2708(2) 0.041(3) Uani 0.50 1 d PG A -1
H35A H 0.1057 0.8464 0.2284 0.049 Uiso 0.50 1 calc PR A -1
C36 C 0.1466(6) 0.6643(10) 0.2910(3) 0.035(3) Uani 0.50 1 d PG A -1
H36A H 0.1553 0.5729 0.2624 0.042 Uiso 0.50 1 calc PR A -1
C37 C 0.1633(6) 0.6355(8) 0.3531(3) 0.033(2) Uani 0.50 1 d PG A -1
H37B H 0.1834 0.5245 0.3669 0.039 Uiso 0.50 1 calc PR A -1

loop_
_atom_site_aniso_label
_atom_site_aniso_U_11
_atom_site_aniso_U_22
_atom_site_aniso_U_33
_atom_site_aniso_U_23
_atom_site_aniso_U_13
_atom_site_aniso_U_12
Au 0.02946(14) 0.02088(13) 0.02321(14) 0.000 -0.00041(12) 0.000
Cl 0.0295(10) 0.0849(18) 0.0266(10) 0.000 0.0005(8) 0.000
Cl1 0.0300(12) 0.127(3) 0.0481(15) 0.000 0.0042(10) 0.000
Cl2 0.166(3) 0.0223(7) 0.0619(12) 0.0061(8) 0.0402(15) 0.0100(11)
Cl3 0.0375(13) 0.090(2) 0.0654(18) 0.000 0.0184(12) 0.000
N1 0.023(4) 0.034(5) 0.022(4) 0.001(4) 0.001(3) 0.000(4)
C11 0.020(5) 0.038(6) 0.032(6) 0.002(5) 0.003(4) 0.003(4)
C12 0.026(6) 0.036(6) 0.030(7) -0.003(6) 0.009(5) -0.003(5)
C13 0.020(6) 0.053(10) 0.032(7) 0.012(7) -0.002(5) -0.002(6)
C14 0.027(5) 0.055(14) 0.034(5) -0.010(5) -0.002(4) -0.001(5)
C15 0.026(7) 0.055(9) 0.051(9) -0.015(7) 0.007(6) -0.006(6)
C16 0.025(6) 0.053(8) 0.034(8) 0.002(7) 0.003(6) -0.006(6)
C17 0.027(4) 0.044(6) 0.025(4) 0.014(11) 0.005(3) -0.007(12)
C21 0.033(5) 0.032(5) 0.023(5) 0.006(4) 0.000(4) 0.000(5)
C22 0.031(5) 0.039(6) 0.019(5) 0.003(4) -0.004(4) -0.005(5)
N23 0.027(4) 0.034(5) 0.022(4) 0.005(3) 0.004(4) 0.002(3)
C24 0.031(6) 0.042(7) 0.020(5) 0.004(5) -0.006(5) -0.003(5)
C25 0.054(8) 0.048(8) 0.030(6) -0.011(6) 0.012(6) 0.009(7)
C26 0.049(5) 0.049(6) 0.025(4) 0.015(16) 0.006(4) 0.00(2)
C27 0.036(6) 0.057(8) 0.025(6) 0.002(6) -0.004(5) -0.004(6)
C31 0.023(4) 0.027(15) 0.032(4) -0.007(12) 0.005(3) -0.011(14)
C32 0.019(4) 0.037(7) 0.033(4) 0.003(6) 0.000(3) 0.005(6)
N33 0.022(4) 0.038(5) 0.031(5) -0.002(4) 0.005(4) 0.005(4)
C34 0.028(5) 0.047(7) 0.036(6) 0.006(6) -0.006(5) 0.010(5)
C35 0.040(7) 0.055(8) 0.028(6) -0.013(6) -0.001(6) 0.003(6)
C36 0.034(7) 0.039(7) 0.032(7) -0.003(6) 0.000(5) 0.014(6)
C37 0.033(6) 0.037(6) 0.029(6) -0.007(5) -0.003(5) 0.009(5)

loop_
_atom_type_symbol
_atom_type_description
_atom_type_scat_dispersion_real
_atom_type_scat_dispersion_imag
_atom_type_scat_source
C C 0.0033 0.0016 'International Tables Vol C Tables 4.2.6.8 and 6.1.1.4'
H H 0.0000 0.0000 'International Tables Vol C Tables 4.2.6.8 and 6.1.1.4'
N N 0.0061 0.0033 'International Tables Vol C Tables 4.2.6.8 and 6.1.1.4'
Cl Cl 0.1484 0.1585 'International Tables Vol C Tables 4.2.6.8 and 6.1.1.4'
Au Au -2.0133 8.8022 'International Tables Vol C Tables 4.2.6.8 and 6.1.1.4'

loop_
_geom_angle_atom_site_label_1
_geom_angle_atom_site_label_2
_geom_angle_atom_site_label_3
_geom_angle
_geom_angle_site_symmetry_1
_geom_angle_site_symmetry_3
_geom_angle_publ_flag
Cl2 Au Cl2 176.03(16) 7_575 . ?
Cl2 Au Cl1 91.27(7) 7_575 . ?
Cl2 Au Cl1 91.27(7) . . ?
Cl2 Au Cl3 88.81(7) 7_575 . ?
Cl2 Au Cl3 88.81(7) . . ?
Cl1 Au Cl3 176.87(11) . . ?
C31 N1 C21 110.9(15) . . ?
C31 N1 C11 110.4(11) . . ?
C21 N1 C11 111.4(8) . . ?
N1 C11 C12 111.4(8) . . ?
C13 C12 C17 120.0 . . ?
C13 C12 C11 121.2(8) . . ?
C17 C12 C11 118.8(9) . . ?
C14 C13 C12 120.0 . . ?
C13 C14 C15 120.0 . . ?
C16 C15 C14 120.0 . . ?
C17 C16 C15 120.0 . . ?
C16 C17 C12 120.0 . . ?
N1 C21 C22 114.7(8) . . ?
N23 C22 C27 120.0 . . ?
N23 C22 C21 115.1(6) . . ?
C27 C22 C21 124.8(6) . . ?
C22 N23 C24 120.0 . . ?
N23 C24 C25 120.0 . . ?
C26 C25 C24 120.0 . . ?
C25 C26 C27 120.0 . . ?
C26 C27 C22 120.0 . . ?
N1 C31 C32 117(4) . . ?
N33 C32 C37 120.0 . . ?
N33 C32 C31 113(3) . . ?
C37 C32 C31 127(3) . . ?
C32 N33 C34 120.0 . . ?
C35 C34 N33 120.0 . . ?
C34 C35 C36 120.0 . . ?
C37 C36 C35 120.0 . . ?
C36 C37 C32 120.0 . . ?

loop_
_geom_bond_atom_site_label_1
_geom_bond_atom_site_label_2
_geom_bond_distance
_geom_bond_site_symmetry_2
_geom_bond_publ_flag
Au Cl2 2.2512(18) 7_575 ?
Au Cl2 2.2512(18) . ?
Au Cl1 2.259(2) . ?
Au Cl3 2.261(2) . ?
N1 C31 1.41(7) . ?
N1 C21 1.468(13) . ?
N1 C11 1.488(12) . ?
C11 C12 1.521(14) . ?
C12 C13 1.3900 . ?
C12 C17 1.3900 . ?
C13 C14 1.3900 . ?
C14 C15 1.3900 . ?
C15 C16 1.3900 . ?
C16 C17 1.3900 . ?
C21 C22 1.498(12) . ?
C22 N23 1.3900 . ?
C22 C27 1.3900 . ?
N23 C24 1.3900 . ?
C24 C25 1.3900 . ?
C25 C26 1.3900 . ?
C26 C27 1.3900 . ?
C31 C32 1.484(12) . ?
C32 N33 1.3900 . ?
C32 C37 1.3900 . ?
N33 C34 1.3900 . ?
C34 C35 1.3900 . ?
C35 C36 1.3900 . ?
C36 C37 1.3900 . ?
